data_2233824
loop_
_publ_author_name
'Zhuang, Changfu'
'Li, Ning'
'Yu, Xiao-yang'

_publ_section_title
;
 \m-Benzene-1,2,4,5-tetracarboxylato-\k^4^<i>O</i>^1^,<i>O</i>^2^:<i>O</i>^4^,<i>O</i>^5^-bis[diaqua(phenanthroline-\k^2^<i>N</i>,<i>N</i>')nickel(II)]
 0.67-hydrate
;
_journal_coeditor_code HB6579
_journal_issue 3
_journal_name_full 'Acta Crystallographica Section E'
_journal_page_first m268
_journal_page_last m269
_journal_paper_doi 10.1107/S1600536812004618
_journal_volume 68
_journal_year 2012
_chemical_formula_iupac '[Ni2 (C10 H2 O8) (C12 H8 N2)2 (H2 O)4], 0.67H2 O'
_chemical_formula_moiety 'C34 H26 N4 Ni2 O12, 0.67(H2 O)'
_chemical_formula_sum 'C34 H27.332 N4 Ni2 O12.67'
_chemical_formula_weight 812.02
_chemical_name_systematic
;
\m-Benzene-1,2,4,5-tetracarboxylato-
\k^4^<i>O</i>^1^,<i>O</i>^2^:<i>O</i>^4^,<i>O</i>^5^-
bis[diaqua(phenanthroline-\k^2^<i>N</i>,<i>N</i>')nickel(II)]
0.67-hydrate
;
_space_group_IT_number 2
_symmetry_cell_setting triclinic
_symmetry_space_group_name_Hall '-P 1'
_symmetry_space_group_name_H-M 'P -1'
_atom_sites_solution_hydrogens geom
_atom_sites_solution_primary direct
_atom_sites_solution_secondary difmap
_audit_creation_method SHELXL-97
_cell_angle_alpha 80.18(3)
_cell_angle_beta 78.23(3)
_cell_angle_gamma 75.27(3)
_cell_formula_units_Z 3
_cell_length_a 9.855(2)
_cell_length_b 11.773(2)
_cell_length_c 21.803(4)
_cell_measurement_reflns_used 4291
_cell_measurement_temperature 293(2)
_cell_measurement_theta_max 26
_cell_measurement_theta_min 3.12
_cell_volume 2376.2(9)
_computing_cell_refinement 'SAINT (Bruker, 2001)'
_computing_data_collection 'SMART (Bruker, 2001)'
_computing_data_reduction 'SAINT (Bruker, 2001)'
_computing_molecular_graphics 'SHELXTL (Sheldrick, 2008)'
_computing_publication_material 'SHELXTL (Sheldrick, 2008)'
_computing_structure_refinement 'SHELXL97 (Sheldrick, 2008)'
_computing_structure_solution 'SHELXS97 (Sheldrick, 2008)'
_diffrn_ambient_temperature 293(2)
_diffrn_measured_fraction_theta_full 0.996
_diffrn_measured_fraction_theta_max 0.996
_diffrn_measurement_device_type 'Bruker SMART CCD'
_diffrn_measurement_method '\f and \w scans'
_diffrn_radiation_monochromator graphite
_diffrn_radiation_source 'fine-focus sealed tube'
_diffrn_radiation_type MoK\a
_diffrn_radiation_wavelength 0.71073
_diffrn_reflns_av_R_equivalents 0.0382
_diffrn_reflns_av_sigmaI/netI 0.0512
_diffrn_reflns_limit_h_max 12
_diffrn_reflns_limit_h_min -12
_diffrn_reflns_limit_k_max 14
_diffrn_reflns_limit_k_min -13
_diffrn_reflns_limit_l_max 26
_diffrn_reflns_limit_l_min -26
_diffrn_reflns_number 20715
_diffrn_reflns_theta_full 26.00
_diffrn_reflns_theta_max 26.00
_diffrn_reflns_theta_min 3.12
_exptl_absorpt_coefficient_mu 1.267
_exptl_absorpt_correction_T_max 0.870
_exptl_absorpt_correction_T_min 0.734
_exptl_absorpt_correction_type multi-scan
_exptl_absorpt_process_details '(SADABS; Sheldrick, 1996)'
_exptl_crystal_colour green
_exptl_crystal_density_diffrn 1.702
_exptl_crystal_density_meas 1.702
_exptl_crystal_density_method 'not measured'
_exptl_crystal_description block
_exptl_crystal_F_000 1250
_exptl_crystal_size_max 0.33
_exptl_crystal_size_mid 0.21
_exptl_crystal_size_min 0.11
_refine_diff_density_max 1.486
_refine_diff_density_min -0.590
_refine_ls_extinction_method none
_refine_ls_goodness_of_fit_ref 1.028
_refine_ls_hydrogen_treatment mixed
_refine_ls_matrix_type full
_refine_ls_number_parameters 718
_refine_ls_number_reflns 9302
_refine_ls_number_restraints 0
_refine_ls_restrained_S_all 1.028
_refine_ls_R_factor_all 0.0770
_refine_ls_R_factor_gt 0.0487
_refine_ls_shift/su_max 0.000
_refine_ls_shift/su_mean 0.000
_refine_ls_structure_factor_coef Fsqd
_refine_ls_weighting_details 'calc w=1/[\s^2^(Fo^2^)+(0.0772P)^2^+2.0630P] where P=(Fo^2^+2Fc^2^)/3'
_refine_ls_weighting_scheme calc
_refine_ls_wR_factor_gt 0.1295
_refine_ls_wR_factor_ref 0.1496
_reflns_number_gt 6452
_reflns_number_total 9302
_reflns_threshold_expression I>2\s(I)
_cod_data_source_file hb6579.cif
_cod_data_source_block I
_cod_original_cell_volume 2376.2(8)
_cod_database_code 2233824
_cod_database_fobs_code 2233824

loop_
_symmetry_equiv_pos_as_xyz
'x, y, z'
'-x, -y, -z'

loop_
_atom_site_type_symbol
_atom_site_label
_atom_site_fract_x
_atom_site_fract_y
_atom_site_fract_z
_atom_site_U_iso_or_equiv
_atom_site_adp_type
_atom_site_calc_flag
_atom_site_refinement_flags
_atom_site_occupancy
_atom_site_symmetry_multiplicity
Ni Ni1 1.33658(4) 0.17132(4) 0.05601(2) 0.02006(13) Uani d . 1 1
Ni Ni2 0.64607(5) -0.13629(4) 0.26400(2) 0.02272(14) Uani d . 1 1
Ni Ni3 0.30687(5) 0.20160(4) 0.37780(2) 0.02184(14) Uani d . 1 1
O O1 1.1679(3) 0.1637(3) 0.23881(15) 0.0436(8) Uani d . 1 1
O O2 1.3206(3) 0.1137(3) 0.15331(13) 0.0295(6) Uani d . 1 1
O O3 1.3218(3) 0.0055(2) 0.04573(13) 0.0272(6) Uani d . 1 1
O O4 1.3435(3) -0.1676(2) 0.10672(16) 0.0404(8) Uani d . 1 1
O O5 0.6308(3) 0.2003(2) 0.20899(16) 0.0385(7) Uani d . 1 1
O O6 0.6584(3) 0.0300(2) 0.27292(13) 0.0288(6) Uani d . 1 1
O O7 0.6568(3) -0.0808(3) 0.16690(13) 0.0313(7) Uani d . 1 1
O O8 0.8078(3) -0.1403(3) 0.08329(15) 0.0449(9) Uani d . 1 1
O O9 0.3019(3) 0.1501(3) 0.47372(13) 0.0319(7) Uani d . 1 1
O O10 0.2532(4) 0.0810(3) 0.57455(15) 0.0516(10) Uani d . 1 1
O O11 0.2981(3) 0.0343(2) 0.36690(13) 0.0303(7) Uani d . 1 1
O O12 0.3269(3) -0.1519(2) 0.41068(15) 0.0381(7) Uani d . 1 1
C C1 1.0202(4) 0.2080(4) 0.04246(19) 0.0278(9) Uani d . 1 1
H H1 1.0447 0.1332 0.0294 0.033 Uiso calc R 1 1
C C2 0.8775(4) 0.2694(4) 0.0488(2) 0.0369(10) Uani d . 1 1
H H2 0.8080 0.2345 0.0421 0.044 Uiso calc R 1 1
C C3 0.8419(4) 0.3816(4) 0.0652(2) 0.0401(11) Uani d . 1 1
H H3 0.7473 0.4233 0.0697 0.048 Uiso calc R 1 1
C C4 0.9461(4) 0.4338(4) 0.0751(2) 0.0316(9) Uani d . 1 1
C C5 1.0862(4) 0.3642(3) 0.06979(18) 0.0242(8) Uani d . 1 1
C C6 0.9213(5) 0.5535(4) 0.0884(2) 0.0420(11) Uani d . 1 1
H H6 0.8295 0.6007 0.0913 0.050 Uiso calc R 1 1
C C7 1.0268(5) 0.5992(4) 0.0968(2) 0.0410(11) Uani d . 1 1
H H7 1.0065 0.6769 0.1056 0.049 Uiso calc R 1 1
C C8 1.1706(5) 0.5299(3) 0.0923(2) 0.0326(10) Uani d . 1 1
C C9 1.1996(4) 0.4117(3) 0.07934(18) 0.0254(8) Uani d . 1 1
C C10 1.2861(5) 0.5731(4) 0.0989(2) 0.0434(12) Uani d . 1 1
H H10 1.2726 0.6508 0.1067 0.052 Uiso calc R 1 1
C C11 1.4181(5) 0.5002(5) 0.0940(3) 0.0536(15) Uani d . 1 1
H H11 1.4953 0.5284 0.0982 0.064 Uiso calc R 1 1
C C12 1.4386(5) 0.3823(4) 0.0826(3) 0.0455(13) Uani d . 1 1
H H12 1.5293 0.3331 0.0808 0.055 Uiso calc R 1 1
C C13 1.2023(4) 0.1182(3) 0.18932(18) 0.0227(8) Uani d . 1 1
C C14 1.0949(4) 0.0627(3) 0.17247(17) 0.0211(8) Uani d . 1 1
C C15 1.1320(4) -0.0222(3) 0.13033(17) 0.0193(7) Uani d . 1 1
C C16 1.2796(4) -0.0647(3) 0.09339(19) 0.0230(8) Uani d . 1 1
C C17 1.0245(4) -0.0675(3) 0.11822(17) 0.0209(8) Uani d . 1 1
H H17 1.0482 -0.1237 0.0902 0.025 Uiso calc R 1 1
C C18 0.8828(4) -0.0325(3) 0.14619(17) 0.0206(8) Uani d . 1 1
C C19 0.8447(4) 0.0545(3) 0.18717(17) 0.0202(8) Uani d . 1 1
C C20 0.9520(4) 0.0999(3) 0.19969(17) 0.0218(8) Uani d . 1 1
H H20 0.9280 0.1569 0.2272 0.026 Uiso calc R 1 1
C C21 0.6974(4) 0.0990(3) 0.22358(19) 0.0243(8) Uani d . 1 1
C C22 0.7757(4) -0.0904(3) 0.13044(19) 0.0227(8) Uani d . 1 1
C C23 0.9600(4) -0.1727(4) 0.2815(2) 0.0320(9) Uani d . 1 1
H H23 0.9357 -0.0956 0.2915 0.038 Uiso calc R 1 1
C C24 1.1006(5) -0.2361(4) 0.2803(2) 0.0421(11) Uani d . 1 1
H H24 1.1692 -0.2007 0.2876 0.051 Uiso calc R 1 1
C C25 1.1360(5) -0.3513(5) 0.2683(2) 0.0443(12) Uani d . 1 1
H H25 1.2296 -0.3943 0.2666 0.053 Uiso calc R 1 1
C C26 1.0312(5) -0.4046(4) 0.2586(2) 0.0370(10) Uani d . 1 1
C C27 0.8938(4) -0.3329(3) 0.25910(19) 0.0265(8) Uani d . 1 1
C C28 1.0560(5) -0.5263(4) 0.2492(2) 0.0448(12) Uani d . 1 1
H H28 1.1472 -0.5743 0.2483 0.054 Uiso calc R 1 1
C C29 0.9500(6) -0.5721(4) 0.2416(2) 0.0443(12) Uani d . 1 1
H H29 0.9689 -0.6517 0.2363 0.053 Uiso calc R 1 1
C C30 0.8080(5) -0.5015(4) 0.2414(2) 0.0380(11) Uani d . 1 1
C C31 0.7807(4) -0.3810(4) 0.24947(19) 0.0282(9) Uani d . 1 1
C C32 0.6931(6) -0.5433(4) 0.2331(2) 0.0493(13) Uani d . 1 1
H H32 0.7055 -0.6227 0.2287 0.059 Uiso calc R 1 1
C C33 0.5638(6) -0.4690(5) 0.2312(3) 0.0525(14) Uani d . 1 1
H H33 0.4881 -0.4965 0.2247 0.063 Uiso calc R 1 1
C C34 0.5447(5) -0.3485(4) 0.2395(2) 0.0454(13) Uani d . 1 1
H H34 0.4557 -0.2977 0.2382 0.055 Uiso calc R 1 1
C C35 0.3967(5) 0.4274(4) 0.3927(2) 0.0428(12) Uani d . 1 1
H H35 0.4907 0.3861 0.3829 0.051 Uiso calc R 1 1
C C36 0.3697(6) 0.5441(4) 0.4076(3) 0.0533(14) Uani d . 1 1
H H36 0.4449 0.5782 0.4079 0.064 Uiso calc R 1 1
C C37 0.2341(6) 0.6059(4) 0.4214(2) 0.0497(13) Uani d . 1 1
H H37 0.2155 0.6824 0.4318 0.060 Uiso calc R 1 1
C C38 0.1206(5) 0.5541(4) 0.4199(2) 0.0366(10) Uani d . 1 1
C C39 0.1570(4) 0.4380(3) 0.40465(19) 0.0264(8) Uani d . 1 1
C C40 -0.0256(6) 0.6138(4) 0.4319(2) 0.0481(13) Uani d . 1 1
H H40 -0.0494 0.6904 0.4426 0.058 Uiso calc R 1 1
C C41 -0.1303(5) 0.5618(4) 0.4280(3) 0.0512(13) Uani d . 1 1
H H41 -0.2246 0.6034 0.4355 0.061 Uiso calc R 1 1
C C42 -0.0977(4) 0.4429(4) 0.4126(2) 0.0364(10) Uani d . 1 1
C C43 0.0463(4) 0.3822(3) 0.40086(18) 0.0272(9) Uani d . 1 1
C C44 -0.1991(5) 0.3830(5) 0.4076(2) 0.0487(13) Uani d . 1 1
H H44 -0.2955 0.4184 0.4168 0.058 Uiso calc R 1 1
C C45 -0.1568(5) 0.2716(5) 0.3891(2) 0.0438(12) Uani d . 1 1
H H45 -0.2240 0.2311 0.3856 0.053 Uiso calc R 1 1
C C46 -0.0119(4) 0.2202(4) 0.3757(2) 0.0312(9) Uani d . 1 1
H H46 0.0160 0.1471 0.3606 0.037 Uiso calc R 1 1
C C47 0.2329(4) 0.0947(3) 0.52013(19) 0.0250(8) Uani d . 1 1
C C48 0.1144(4) 0.0455(3) 0.50735(17) 0.0222(8) Uani d . 1 1
C C49 -0.0140(4) 0.0623(3) 0.54958(17) 0.0215(8) Uani d . 1 1
H H49 -0.0240 0.1045 0.5832 0.026 Uiso calc R 1 1
C C50 0.1278(4) -0.0179(3) 0.45705(17) 0.0222(8) Uani d . 1 1
C C51 0.2623(4) -0.0463(3) 0.40893(18) 0.0240(8) Uani d . 1 1
N N7 1.1215(3) 0.2523(3) 0.05425(15) 0.0231(7) Uani d . 1 1
N N8 1.3321(3) 0.3394(3) 0.07449(17) 0.0293(8) Uani d . 1 1
N N9 0.8590(3) -0.2172(3) 0.26891(15) 0.0262(7) Uani d . 1 1
N N10 0.6501(3) -0.3068(3) 0.24880(17) 0.0299(8) Uani d . 1 1
N N11 0.2936(3) 0.3747(3) 0.39206(16) 0.0292(8) Uani d . 1 1
N N12 0.0879(3) 0.2706(3) 0.38354(15) 0.0235(7) Uani d . 1 1
O O1W 1.3809(3) 0.2204(2) -0.04060(12) 0.0269(6) Uani d . 1 1
H H1WA 1.4622 0.2074 -0.0587 0.032 Uiso d R 1 1
H H1WB 1.3328 0.1819 -0.0561 0.032 Uiso d R 1 1
O O2W 1.5531(3) 0.1097(2) 0.05774(13) 0.0306(6) Uani d . 1 1
H H2WA 1.5714 0.0667 0.0902 0.037 Uiso d R 1 1
H H2WB 1.6005 0.0876 0.0277 0.037 Uiso d R 1 1
O O3W 0.4295(3) -0.0771(2) 0.26125(13) 0.0310(6) Uani d . 1 1
H H3WA 0.3860 -0.0584 0.2914 0.037 Uiso d R 1 1
H H3WB 0.4167 -0.0414 0.2328 0.037 Uiso d R 1 1
O O4W 0.6068(3) -0.1815(2) 0.36013(13) 0.0306(6) Uani d . 1 1
H H4WA 0.6427 -0.1377 0.3794 0.037 Uiso d R 1 1
H H4WB 0.5341 -0.1764 0.3784 0.037 Uiso d R 1 1
O O5W 0.5271(3) 0.1520(3) 0.37057(16) 0.0329(7) Uani d . 1 1
H H5WA 0.559(5) 0.114(4) 0.343(2) 0.039 Uiso d . 1 1
H H5WB 0.563(5) 0.113(4) 0.401(2) 0.039 Uiso d . 1 1
O O6W 0.3478(3) 0.2493(2) 0.28060(13) 0.0282(6) Uani d . 1 1
H H6WA 0.4223 0.2414 0.2612 0.034 Uiso d R 1 1
H H6WB 0.3107 0.2088 0.2612 0.034 Uiso d R 1 1
O O7W 0.4711(6) 0.7469(7) 0.5118(3) 0.150(3) Uani d . 1 1
H H7WA 0.5412 0.7759 0.5125 0.225 Uiso d R 1 1
H H7WB 0.4057 0.8027 0.4990 0.225 Uiso d R 1 1

loop_
_atom_site_aniso_label
_atom_site_aniso_U_11
_atom_site_aniso_U_22
_atom_site_aniso_U_33
_atom_site_aniso_U_12
_atom_site_aniso_U_13
_atom_site_aniso_U_23
Ni1 0.0133(2) 0.0212(3) 0.0262(3) -0.00299(19) -0.00116(18) -0.0085(2)
Ni2 0.0161(2) 0.0240(3) 0.0280(3) -0.0033(2) -0.00058(19) -0.0087(2)
Ni3 0.0176(2) 0.0218(3) 0.0268(3) -0.0049(2) -0.00064(19) -0.0081(2)
O1 0.0295(16) 0.066(2) 0.044(2) -0.0147(16) -0.0015(14) -0.0321(17)
O2 0.0169(13) 0.0458(18) 0.0280(15) -0.0098(13) -0.0018(11) -0.0092(13)
O3 0.0243(13) 0.0246(14) 0.0316(16) -0.0061(12) 0.0039(12) -0.0098(12)
O4 0.0236(15) 0.0226(15) 0.065(2) 0.0008(13) 0.0049(14) -0.0028(15)
O5 0.0262(15) 0.0243(15) 0.056(2) 0.0014(13) 0.0032(14) -0.0050(14)
O6 0.0283(14) 0.0271(14) 0.0291(15) -0.0057(12) 0.0050(12) -0.0108(12)
O7 0.0193(13) 0.0517(19) 0.0265(15) -0.0138(13) 0.0007(11) -0.0114(13)
O8 0.0290(16) 0.071(2) 0.045(2) -0.0150(16) -0.0006(14) -0.0360(18)
O9 0.0290(15) 0.0439(18) 0.0267(15) -0.0182(14) -0.0023(12) -0.0034(13)
O10 0.056(2) 0.086(3) 0.0286(18) -0.047(2) -0.0155(15) 0.0042(17)
O11 0.0345(15) 0.0202(14) 0.0317(16) -0.0072(12) 0.0099(13) -0.0084(12)
O12 0.0295(15) 0.0239(15) 0.053(2) -0.0029(13) 0.0065(14) -0.0038(14)
C1 0.0220(19) 0.032(2) 0.030(2) -0.0089(18) -0.0059(16) 0.0002(17)
C2 0.024(2) 0.045(3) 0.042(3) -0.009(2) -0.0096(19) 0.001(2)
C3 0.019(2) 0.049(3) 0.043(3) 0.004(2) -0.0020(18) -0.003(2)
C4 0.026(2) 0.030(2) 0.030(2) 0.0081(18) -0.0037(17) -0.0002(18)
C5 0.0217(18) 0.026(2) 0.0194(19) 0.0000(16) 0.0011(15) -0.0019(16)
C6 0.037(2) 0.034(2) 0.040(3) 0.011(2) 0.001(2) -0.001(2)
C7 0.055(3) 0.022(2) 0.037(3) 0.003(2) 0.003(2) -0.0082(19)
C8 0.046(3) 0.0195(19) 0.028(2) -0.0053(19) 0.0037(19) -0.0062(17)
C9 0.028(2) 0.024(2) 0.0202(19) -0.0024(17) 0.0022(16) -0.0052(16)
C10 0.059(3) 0.023(2) 0.051(3) -0.014(2) 0.000(2) -0.014(2)
C11 0.046(3) 0.046(3) 0.078(4) -0.023(3) 0.000(3) -0.028(3)
C12 0.029(2) 0.042(3) 0.070(4) -0.009(2) -0.003(2) -0.025(3)
C13 0.0212(18) 0.0231(19) 0.026(2) -0.0053(16) -0.0066(16) -0.0056(16)
C14 0.0193(17) 0.0222(19) 0.023(2) -0.0071(16) -0.0024(15) -0.0051(15)
C15 0.0198(17) 0.0167(17) 0.0206(19) -0.0047(15) -0.0017(14) -0.0016(14)
C16 0.0170(17) 0.023(2) 0.031(2) -0.0052(16) 0.0003(15) -0.0119(17)
C17 0.0179(17) 0.0201(18) 0.025(2) -0.0044(15) 0.0014(15) -0.0088(15)
C18 0.0189(17) 0.0193(18) 0.025(2) -0.0052(15) -0.0027(15) -0.0049(15)
C19 0.0150(16) 0.0204(18) 0.0229(19) -0.0022(15) 0.0002(14) -0.0036(15)
C20 0.0189(17) 0.0220(19) 0.024(2) -0.0032(16) 0.0018(15) -0.0103(16)
C21 0.0169(17) 0.026(2) 0.032(2) -0.0062(16) 0.0006(16) -0.0131(17)
C22 0.0163(17) 0.0204(19) 0.031(2) -0.0004(15) -0.0063(15) -0.0050(16)
C23 0.031(2) 0.031(2) 0.035(2) -0.0096(19) -0.0115(18) 0.0030(18)
C24 0.029(2) 0.056(3) 0.041(3) -0.012(2) -0.009(2) 0.003(2)
C25 0.022(2) 0.055(3) 0.045(3) 0.009(2) -0.0081(19) -0.001(2)
C26 0.036(2) 0.038(2) 0.027(2) 0.005(2) -0.0031(19) 0.0001(19)
C27 0.0219(19) 0.026(2) 0.026(2) 0.0003(17) 0.0004(16) -0.0023(16)
C28 0.049(3) 0.032(2) 0.039(3) 0.013(2) -0.005(2) 0.000(2)
C29 0.064(3) 0.019(2) 0.040(3) 0.006(2) -0.003(2) -0.0058(19)
C30 0.052(3) 0.025(2) 0.032(2) -0.005(2) 0.001(2) -0.0034(18)
C31 0.031(2) 0.028(2) 0.025(2) -0.0090(18) -0.0010(17) -0.0027(17)
C32 0.070(4) 0.032(3) 0.051(3) -0.021(3) -0.003(3) -0.011(2)
C33 0.050(3) 0.052(3) 0.066(4) -0.027(3) -0.001(3) -0.024(3)
C34 0.034(2) 0.046(3) 0.063(3) -0.015(2) 0.002(2) -0.027(3)
C35 0.037(2) 0.037(3) 0.060(3) -0.016(2) -0.012(2) -0.005(2)
C36 0.066(4) 0.037(3) 0.071(4) -0.031(3) -0.015(3) -0.011(3)
C37 0.075(4) 0.029(2) 0.052(3) -0.020(3) -0.009(3) -0.013(2)
C38 0.051(3) 0.025(2) 0.032(2) -0.006(2) -0.004(2) -0.0053(18)
C39 0.032(2) 0.0231(19) 0.025(2) -0.0066(17) -0.0042(17) -0.0056(16)
C40 0.064(3) 0.024(2) 0.049(3) 0.004(2) -0.003(3) -0.013(2)
C41 0.046(3) 0.034(3) 0.057(3) 0.014(2) 0.002(2) -0.009(2)
C42 0.030(2) 0.035(2) 0.039(3) 0.000(2) -0.0022(19) -0.004(2)
C43 0.029(2) 0.023(2) 0.025(2) 0.0001(17) -0.0017(16) -0.0045(16)
C44 0.026(2) 0.056(3) 0.056(3) 0.002(2) -0.004(2) -0.006(3)
C45 0.027(2) 0.054(3) 0.055(3) -0.020(2) -0.011(2) 0.002(2)
C46 0.029(2) 0.032(2) 0.034(2) -0.0085(19) -0.0066(18) -0.0040(18)
C47 0.0202(18) 0.028(2) 0.027(2) -0.0057(17) -0.0032(16) -0.0052(17)
C48 0.0234(18) 0.0213(19) 0.023(2) -0.0078(16) -0.0036(15) -0.0018(15)
C49 0.0208(18) 0.0225(19) 0.0217(19) -0.0057(16) 0.0007(15) -0.0083(15)
C50 0.0214(18) 0.0212(19) 0.023(2) -0.0069(16) 0.0013(15) -0.0030(15)
C51 0.0195(18) 0.028(2) 0.027(2) -0.0086(17) -0.0029(15) -0.0071(17)
N7 0.0220(16) 0.0198(16) 0.0254(17) -0.0019(13) -0.0017(13) -0.0039(13)
N8 0.0227(16) 0.0293(18) 0.038(2) -0.0082(15) -0.0001(15) -0.0131(16)
N9 0.0225(16) 0.0257(17) 0.0286(18) -0.0034(14) -0.0042(14) -0.0024(14)
N10 0.0248(17) 0.0297(18) 0.036(2) -0.0060(15) 0.0012(15) -0.0137(15)
N11 0.0299(18) 0.0257(17) 0.034(2) -0.0100(15) -0.0027(15) -0.0089(15)
N12 0.0206(15) 0.0227(16) 0.0264(17) -0.0046(14) -0.0023(13) -0.0037(13)
O1W 0.0167(12) 0.0355(16) 0.0301(15) -0.0063(12) -0.0027(11) -0.0096(12)
O2W 0.0186(13) 0.0387(16) 0.0320(16) 0.0004(12) -0.0012(11) -0.0118(13)
O3W 0.0198(13) 0.0401(17) 0.0300(16) -0.0006(13) -0.0008(11) -0.0094(13)
O4W 0.0235(14) 0.0367(16) 0.0313(16) -0.0084(13) -0.0004(12) -0.0065(13)
O5W 0.0240(15) 0.0396(18) 0.0339(18) -0.0031(14) -0.0034(13) -0.0102(14)
O6W 0.0209(13) 0.0361(16) 0.0293(15) -0.0069(12) -0.0022(11) -0.0104(12)
O7W 0.122(5) 0.256(8) 0.096(4) -0.121(6) -0.064(4) 0.086(5)

loop_
_atom_type_symbol
_atom_type_description
_atom_type_scat_dispersion_real
_atom_type_scat_dispersion_imag
_atom_type_scat_source
C C 0.0033 0.0016 'International Tables Vol C Tables 4.2.6.8 and 6.1.1.4'
H H 0.0000 0.0000 'International Tables Vol C Tables 4.2.6.8 and 6.1.1.4'
N N 0.0061 0.0033 'International Tables Vol C Tables 4.2.6.8 and 6.1.1.4'
Ni Ni 0.3393 1.1124 'International Tables Vol C Tables 4.2.6.8 and 6.1.1.4'
O O 0.0106 0.0060 'International Tables Vol C Tables 4.2.6.8 and 6.1.1.4'

loop_
_geom_angle_atom_site_label_1
_geom_angle_atom_site_label_2
_geom_angle_atom_site_label_3
_geom_angle_site_symmetry_1
_geom_angle
O3 Ni1 O1W . 93.20(11)
O3 Ni1 N8 . 173.58(11)
O1W Ni1 N8 . 91.69(13)
O3 Ni1 O2W . 90.27(11)
O1W Ni1 O2W . 89.78(11)
N8 Ni1 O2W . 93.92(12)
O3 Ni1 N7 . 96.05(11)
O1W Ni1 N7 . 89.19(12)
N8 Ni1 N7 . 79.85(13)
O2W Ni1 N7 . 173.65(11)
O3 Ni1 O2 . 86.80(11)
O1W Ni1 O2 . 172.50(10)
N8 Ni1 O2 . 88.89(13)
O2W Ni1 O2 . 82.73(11)
N7 Ni1 O2 . 98.27(12)
O6 Ni2 O4W . 92.36(11)
O6 Ni2 N10 . 174.83(11)
O4W Ni2 N10 . 91.26(13)
O6 Ni2 O3W . 90.41(11)
O4W Ni2 O3W . 91.38(11)
N10 Ni2 O3W . 93.20(12)
O6 Ni2 N9 . 96.53(12)
O4W Ni2 N9 . 86.44(12)
N10 Ni2 N9 . 79.99(13)
O3W Ni2 N9 . 172.79(12)
O6 Ni2 O7 . 87.05(12)
O4W Ni2 O7 . 172.34(11)
N10 Ni2 O7 . 89.86(13)
O3W Ni2 O7 . 80.99(11)
N9 Ni2 O7 . 101.22(12)
O11 Ni3 O9 . 89.64(12)
O11 Ni3 O5W . 91.36(12)
O9 Ni3 O5W . 85.65(13)
O11 Ni3 O6W . 91.95(11)
O9 Ni3 O6W . 170.55(10)
O5W Ni3 O6W . 85.00(12)
O11 Ni3 N11 . 174.19(12)
O9 Ni3 N11 . 89.31(13)
O5W Ni3 N11 . 94.27(13)
O6W Ni3 N11 . 90.02(13)
O11 Ni3 N12 . 94.73(12)
O9 Ni3 N12 . 95.94(12)
O5W Ni3 N12 . 173.72(12)
O6W Ni3 N12 . 93.21(12)
N11 Ni3 N12 . 79.70(13)
C13 O2 Ni1 . 122.2(3)
C16 O3 Ni1 . 121.0(2)
C21 O6 Ni2 . 119.8(2)
C22 O7 Ni2 . 120.7(3)
C47 O9 Ni3 . 139.8(2)
C51 O11 Ni3 . 128.3(2)
N7 C1 C2 . 122.6(4)
N7 C1 H1 . 118.7
C2 C1 H1 . 118.7
C3 C2 C1 . 118.9(4)
C3 C2 H2 . 120.5
C1 C2 H2 . 120.5
C2 C3 C4 . 120.4(4)
C2 C3 H3 . 119.8
C4 C3 H3 . 119.8
C3 C4 C5 . 116.9(4)
C3 C4 C6 . 124.8(4)
C5 C4 C6 . 118.3(4)
N7 C5 C4 . 122.7(4)
N7 C5 C9 . 117.0(3)
C4 C5 C9 . 120.2(4)
C7 C6 C4 . 121.9(4)
C7 C6 H6 . 119.0
C4 C6 H6 . 119.0
C6 C7 C8 . 121.0(4)
C6 C7 H7 . 119.5
C8 C7 H7 . 119.5
C10 C8 C9 . 117.2(4)
C10 C8 C7 . 123.9(4)
C9 C8 C7 . 118.9(4)
N8 C9 C8 . 123.0(4)
N8 C9 C5 . 117.4(3)
C8 C9 C5 . 119.6(4)
C11 C10 C8 . 119.3(4)
C11 C10 H10 . 120.3
C8 C10 H10 . 120.3
C10 C11 C12 . 120.4(4)
C10 C11 H11 . 119.8
C12 C11 H11 . 119.8
N8 C12 C11 . 121.8(4)
N8 C12 H12 . 119.1
C11 C12 H12 . 119.1
O1 C13 O2 . 124.4(3)
O1 C13 C14 . 116.7(3)
O2 C13 C14 . 118.9(3)
C20 C14 C15 . 119.3(3)
C20 C14 C13 . 117.9(3)
C15 C14 C13 . 122.9(3)
C17 C15 C14 . 118.1(3)
C17 C15 C16 . 116.3(3)
C14 C15 C16 . 125.6(3)
O4 C16 O3 . 124.4(3)
O4 C16 C15 . 118.2(3)
O3 C16 C15 . 116.9(3)
C15 C17 C18 . 122.8(3)
C15 C17 H17 . 118.6
C18 C17 H17 . 118.6
C17 C18 C19 . 119.3(3)
C17 C18 C22 . 117.9(3)
C19 C18 C22 . 122.8(3)
C20 C19 C18 . 118.1(3)
C20 C19 C21 . 115.5(3)
C18 C19 C21 . 126.2(3)
C19 C20 C14 . 122.4(3)
C19 C20 H20 . 118.8
C14 C20 H20 . 118.8
O5 C21 O6 . 124.5(3)
O5 C21 C19 . 119.5(3)
O6 C21 C19 . 115.5(3)
O8 C22 O7 . 124.5(3)
O8 C22 C18 . 118.4(3)
O7 C22 C18 . 117.1(3)
N9 C23 C24 . 123.1(4)
N9 C23 H23 . 118.4
C24 C23 H23 . 118.4
C25 C24 C23 . 118.8(4)
C25 C24 H24 . 120.6
C23 C24 H24 . 120.6
C24 C25 C26 . 120.2(4)
C24 C25 H25 . 119.9
C26 C25 H25 . 119.9
C27 C26 C25 . 116.8(4)
C27 C26 C28 . 118.9(4)
C25 C26 C28 . 124.3(4)
N9 C27 C26 . 123.3(4)
N9 C27 C31 . 116.6(3)
C26 C27 C31 . 120.1(4)
C29 C28 C26 . 121.1(4)
C29 C28 H28 . 119.5
C26 C28 H28 . 119.5
C28 C29 C30 . 121.7(4)
C28 C29 H29 . 119.2
C30 C29 H29 . 119.2
C32 C30 C31 . 116.8(4)
C32 C30 C29 . 124.6(4)
C31 C30 C29 . 118.6(4)
N10 C31 C30 . 122.7(4)
N10 C31 C27 . 117.7(3)
C30 C31 C27 . 119.5(4)
C33 C32 C30 . 120.5(4)
C33 C32 H32 . 119.8
C30 C32 H32 . 119.8
C32 C33 C34 . 119.4(4)
C32 C33 H33 . 120.3
C34 C33 H33 . 120.3
N10 C34 C33 . 121.7(5)
N10 C34 H34 . 119.2
C33 C34 H34 . 119.2
N11 C35 C36 . 122.5(5)
N11 C35 H35 . 118.8
C36 C35 H35 . 118.8
C37 C36 C35 . 119.7(4)
C37 C36 H36 . 120.2
C35 C36 H36 . 120.2
C36 C37 C38 . 119.8(4)
C36 C37 H37 . 120.1
C38 C37 H37 . 120.1
C39 C38 C37 . 116.8(4)
C39 C38 C40 . 119.5(4)
C37 C38 C40 . 123.7(4)
N11 C39 C38 . 123.5(4)
N11 C39 C43 . 117.4(3)
C38 C39 C43 . 119.2(4)
C41 C40 C38 . 121.6(4)
C41 C40 H40 . 119.2
C38 C40 H40 . 119.2
C40 C41 C42 . 120.8(4)
C40 C41 H41 . 119.6
C42 C41 H41 . 119.6
C44 C42 C43 . 117.1(4)
C44 C42 C41 . 124.4(4)
C43 C42 C41 . 118.5(4)
N12 C43 C42 . 122.7(4)
N12 C43 C39 . 116.7(3)
C42 C43 C39 . 120.5(4)
C45 C44 C42 . 120.0(4)
C45 C44 H44 . 120.0
C42 C44 H44 . 120.0
C44 C45 C46 . 119.0(4)
C44 C45 H45 . 120.5
C46 C45 H45 . 120.5
N12 C46 C45 . 123.1(4)
N12 C46 H46 . 118.5
C45 C46 H46 . 118.5
O10 C47 O9 . 124.5(3)
O10 C47 C48 . 117.5(3)
O9 C47 C48 . 118.0(3)
C50 C48 C49 . 118.3(3)
C50 C48 C47 . 123.9(3)
C49 C48 C47 . 117.7(3)
C50 C49 C48 2_556 122.1(3)
C50 C49 H49 2_556 118.9
C48 C49 H49 . 118.9
C49 C50 C48 2_556 119.6(3)
C49 C50 C51 2_556 116.4(3)
C48 C50 C51 . 124.1(3)
O12 C51 O11 . 123.3(3)
O12 C51 C50 . 116.5(3)
O11 C51 C50 . 120.0(3)
C1 N7 C5 . 118.4(3)
C1 N7 Ni1 . 129.1(3)
C5 N7 Ni1 . 112.5(2)
C12 N8 C9 . 118.2(4)
C12 N8 Ni1 . 128.8(3)
C9 N8 Ni1 . 113.0(2)
C23 N9 C27 . 117.6(3)
C23 N9 Ni2 . 129.4(3)
C27 N9 Ni2 . 113.0(2)
C34 N10 C31 . 118.9(4)
C34 N10 Ni2 . 128.4(3)
C31 N10 Ni2 . 112.7(3)
C35 N11 C39 . 117.8(4)
C35 N11 Ni3 . 129.3(3)
C39 N11 Ni3 . 112.9(2)
C46 N12 C43 . 117.9(3)
C46 N12 Ni3 . 129.5(3)
C43 N12 Ni3 . 112.6(2)
Ni1 O1W H1WA . 119.8
Ni1 O1W H1WB . 103.6
H1WA O1W H1WB . 108.7
Ni1 O2W H2WA . 113.8
Ni1 O2W H2WB . 117.3
H2WA O2W H2WB . 113.6
Ni2 O3W H3WA . 114.0
Ni2 O3W H3WB . 111.8
H3WA O3W H3WB . 119.0
Ni2 O4W H4WA . 110.3
Ni2 O4W H4WB . 122.7
H4WA O4W H4WB . 102.0
Ni3 O5W H5WA . 110(4)
Ni3 O5W H5WB . 120(3)
H5WA O5W H5WB . 104(5)
Ni3 O6W H6WA . 123.6
Ni3 O6W H6WB . 110.5
H6WA O6W H6WB . 100.2
H7WA O7W H7WB . 107.9

loop_
_geom_bond_atom_site_label_1
_geom_bond_atom_site_label_2
_geom_bond_site_symmetry_2
_geom_bond_distance
_geom_bond_publ_flag
Ni1 O3 . 2.047(3) y
Ni1 O1W . 2.073(3) y
Ni1 N8 . 2.074(3) y
Ni1 O2W . 2.078(3) y
Ni1 N7 . 2.096(3) y
Ni1 O2 . 2.101(3) y
Ni2 O6 . 2.036(3) y
Ni2 O4W . 2.054(3) y
Ni2 N10 . 2.079(3) y
Ni2 O3W . 2.080(3) y
Ni2 N9 . 2.088(3) y
Ni2 O7 . 2.096(3) y
Ni3 O11 . 2.049(3) y
Ni3 O9 . 2.070(3) y
Ni3 O5W . 2.079(3) y
Ni3 O6W . 2.081(3) y
Ni3 N11 . 2.081(3) y
Ni3 N12 . 2.089(3) y
O1 C13 . 1.234(5) ?
O2 C13 . 1.260(4) ?
O3 C16 . 1.281(5) ?
O4 C16 . 1.231(5) ?
O5 C21 . 1.229(5) ?
O6 C21 . 1.287(5) ?
O7 C22 . 1.265(4) ?
O8 C22 . 1.217(5) ?
O9 C47 . 1.277(5) ?
O10 C47 . 1.220(5) ?
O11 C51 . 1.267(5) ?
O12 C51 . 1.243(5) ?
C1 N7 . 1.323(5) ?
C1 C2 . 1.399(6) ?
C1 H1 . 0.9300 ?
C2 C3 . 1.367(6) ?
C2 H2 . 0.9300 ?
C3 C4 . 1.392(6) ?
C3 H3 . 0.9300 ?
C4 C5 . 1.408(5) ?
C4 C6 . 1.437(6) ?
C5 N7 . 1.358(5) ?
C5 C9 . 1.434(5) ?
C6 C7 . 1.340(7) ?
C6 H6 . 0.9300 ?
C7 C8 . 1.438(6) ?
C7 H7 . 0.9300 ?
C8 C10 . 1.401(6) ?
C8 C9 . 1.413(5) ?
C9 N8 . 1.360(5) ?
C10 C11 . 1.359(7) ?
C10 H10 . 0.9300 ?
C11 C12 . 1.408(6) ?
C11 H11 . 0.9300 ?
C12 N8 . 1.328(5) ?
C12 H12 . 0.9300 ?
C13 C14 . 1.507(5) ?
C14 C20 . 1.400(5) ?
C14 C15 . 1.402(5) ?
C15 C17 . 1.388(5) ?
C15 C16 . 1.518(5) ?
C17 C18 . 1.392(5) ?
C17 H17 . 0.9300 ?
C18 C19 . 1.403(5) ?
C18 C22 . 1.513(5) ?
C19 C20 . 1.390(5) ?
C19 C21 . 1.516(5) ?
C20 H20 . 0.9300 ?
C23 N9 . 1.329(5) ?
C23 C24 . 1.395(6) ?
C23 H23 . 0.9300 ?
C24 C25 . 1.369(7) ?
C24 H24 . 0.9300 ?
C25 C26 . 1.404(6) ?
C25 H25 . 0.9300 ?
C26 C27 . 1.401(6) ?
C26 C28 . 1.434(6) ?
C27 N9 . 1.361(5) ?
C27 C31 . 1.437(5) ?
C28 C29 . 1.341(7) ?
C28 H28 . 0.9300 ?
C29 C30 . 1.434(7) ?
C29 H29 . 0.9300 ?
C30 C32 . 1.399(7) ?
C30 C31 . 1.409(6) ?
C31 N10 . 1.361(5) ?
C32 C33 . 1.353(8) ?
C32 H32 . 0.9300 ?
C33 C34 . 1.420(6) ?
C33 H33 . 0.9300 ?
C34 N10 . 1.319(5) ?
C34 H34 . 0.9300 ?
C35 N11 . 1.322(5) ?
C35 C36 . 1.412(6) ?
C35 H35 . 0.9300 ?
C36 C37 . 1.350(7) ?
C36 H36 . 0.9300 ?
C37 C38 . 1.412(6) ?
C37 H37 . 0.9300 ?
C38 C39 . 1.402(6) ?
C38 C40 . 1.425(7) ?
C39 N11 . 1.361(5) ?
C39 C43 . 1.432(5) ?
C40 C41 . 1.349(7) ?
C40 H40 . 0.9300 ?
C41 C42 . 1.436(6) ?
C41 H41 . 0.9300 ?
C42 C44 . 1.391(6) ?
C42 C43 . 1.410(6) ?
C43 N12 . 1.367(5) ?
C44 C45 . 1.376(7) ?
C44 H44 . 0.9300 ?
C45 C46 . 1.394(6) ?
C45 H45 . 0.9300 ?
C46 N12 . 1.322(5) ?
C46 H46 . 0.9300 ?
C47 C48 . 1.520(5) ?
C48 C50 . 1.395(5) ?
C48 C49 . 1.396(5) ?
C49 C50 2_556 1.393(5) ?
C49 H49 . 0.9300 ?
C50 C49 2_556 1.393(5) ?
C50 C51 . 1.515(5) ?
O1W H1WA . 0.8064 ?
O1W H1WB . 0.8787 ?
O2W H2WA . 0.8203 ?
O2W H2WB . 0.7666 ?
O3W H3WA . 0.7423 ?
O3W H3WB . 0.7034 ?
O4W H4WA . 0.8913 ?
O4W H4WB . 0.7379 ?
O5W H5WA . 0.77(5) ?
O5W H5WB . 0.82(5) ?
O6W H6WA . 0.7603 ?
O6W H6WB . 0.8715 ?
O7W H7WA . 0.8486 ?
O7W H7WB . 0.8493 ?

loop_
_geom_hbond_atom_site_label_D
_geom_hbond_atom_site_label_H
_geom_hbond_atom_site_label_A
_geom_hbond_site_symmetry_A
_geom_hbond_distance_DH
_geom_hbond_distance_HA
_geom_hbond_distance_DA
_geom_hbond_angle_DHA
O1W H1WA O4 2_855 0.81 1.97 2.774(4) 176
O1W H1WB O8 2_755 0.88 1.81 2.667(4) 163
O2W H2WA O7 1_655 0.82 2.32 3.122(4) 168
O2W H2WB O3 2_855 0.77 2.00 2.740(4) 161
O3W H3WA O11 . 0.74 2.05 2.767(4) 163
O3W H3WB O2 1_455 0.70 2.44 3.120(4) 164
O4W H4WA O10 2_656 0.89 1.87 2.746(4) 166
O5W H5WA O6 . 0.78(4) 1.92(4) 2.692(4) 173(4)
O6W H6WA O5 . 0.76 2.12 2.874(4) 174
O6W H6WB O1 1_455 0.87 1.80 2.622(4) 156
O7W H7WA O9 2_666 0.85 2.05 2.893(6) 172
O7W H7WB O12 1_565 0.85 2.15 2.797(6) 132

loop_
_geom_torsion_atom_site_label_1
_geom_torsion_atom_site_label_2
_geom_torsion_atom_site_label_3
_geom_torsion_atom_site_label_4
_geom_torsion_site_symmetry_1
_geom_torsion_site_symmetry_4
_geom_torsion
O3 Ni1 O2 C13 . . -85.8(3)
O1W Ni1 O2 C13 . . -176.1(7)
N8 Ni1 O2 C13 . . 89.4(3)
O2W Ni1 O2 C13 . . -176.5(3)
N7 Ni1 O2 C13 . . 9.8(3)
O1W Ni1 O3 C16 . . -172.7(3)
N8 Ni1 O3 C16 . . -33.2(13)
O2W Ni1 O3 C16 . . 97.5(3)
N7 Ni1 O3 C16 . . -83.2(3)
O2 Ni1 O3 C16 . . 14.8(3)
O4W Ni2 O6 C21 . . 173.0(3)
N10 Ni2 O6 C21 . . 38.8(16)
O3W Ni2 O6 C21 . . -95.6(3)
N9 Ni2 O6 C21 . . 86.4(3)
O7 Ni2 O6 C21 . . -14.6(3)
O6 Ni2 O7 C22 . . 89.0(3)
O4W Ni2 O7 C22 . . 174.8(7)
N10 Ni2 O7 C22 . . -86.8(3)
O3W Ni2 O7 C22 . . 179.9(3)
N9 Ni2 O7 C22 . . -7.0(3)
O11 Ni3 O9 C47 . . -47.2(4)
O5W Ni3 O9 C47 . . -138.6(4)
O6W Ni3 O9 C47 . . -147.0(6)
N11 Ni3 O9 C47 . . 127.1(4)
N12 Ni3 O9 C47 . . 47.5(4)
O9 Ni3 O11 C51 . . 16.6(3)
O5W Ni3 O11 C51 . . 102.2(3)
O6W Ni3 O11 C51 . . -172.7(3)
N11 Ni3 O11 C51 . . -63.0(14)
N12 Ni3 O11 C51 . . -79.3(3)
N7 C1 C2 C3 . . 2.9(7)
C1 C2 C3 C4 . . 0.2(7)
C2 C3 C4 C5 . . -2.3(6)
C2 C3 C4 C6 . . 175.8(4)
C3 C4 C5 N7 . . 1.6(6)
C6 C4 C5 N7 . . -176.6(4)
C3 C4 C5 C9 . . -180.0(4)
C6 C4 C5 C9 . . 1.8(6)
C3 C4 C6 C7 . . -179.2(4)
C5 C4 C6 C7 . . -1.1(7)
C4 C6 C7 C8 . . 0.5(7)
C6 C7 C8 C10 . . 178.4(4)
C6 C7 C8 C9 . . -0.6(7)
C10 C8 C9 N8 . . 1.3(6)
C7 C8 C9 N8 . . -179.7(4)
C10 C8 C9 C5 . . -177.8(4)
C7 C8 C9 C5 . . 1.2(6)
N7 C5 C9 N8 . . -2.5(5)
C4 C5 C9 N8 . . 179.0(4)
N7 C5 C9 C8 . . 176.6(3)
C4 C5 C9 C8 . . -1.9(6)
C9 C8 C10 C11 . . -1.2(7)
C7 C8 C10 C11 . . 179.8(5)
C8 C10 C11 C12 . . -0.3(8)
C10 C11 C12 N8 . . 2.0(9)
Ni1 O2 C13 O1 . . -128.4(4)
Ni1 O2 C13 C14 . . 52.9(4)
O1 C13 C14 C20 . . 21.5(5)
O2 C13 C14 C20 . . -159.7(4)
O1 C13 C14 C15 . . -159.6(4)
O2 C13 C14 C15 . . 19.2(6)
C20 C14 C15 C17 . . -1.1(6)
C13 C14 C15 C17 . . 179.9(3)
C20 C14 C15 C16 . . 175.2(4)
C13 C14 C15 C16 . . -3.7(6)
Ni1 O3 C16 O4 . . -128.9(3)
Ni1 O3 C16 C15 . . 59.4(4)
C17 C15 C16 O4 . . -71.3(5)
C14 C15 C16 O4 . . 112.3(4)
C17 C15 C16 O3 . . 101.0(4)
C14 C15 C16 O3 . . -75.4(5)
C14 C15 C17 C18 . . -0.2(6)
C16 C15 C17 C18 . . -176.8(4)
C15 C17 C18 C19 . . 1.7(6)
C15 C17 C18 C22 . . -178.6(4)
C17 C18 C19 C20 . . -1.9(6)
C22 C18 C19 C20 . . 178.4(3)
C17 C18 C19 C21 . . -177.2(4)
C22 C18 C19 C21 . . 3.1(6)
C18 C19 C20 C14 . . 0.7(6)
C21 C19 C20 C14 . . 176.5(4)
C15 C14 C20 C19 . . 0.8(6)
C13 C14 C20 C19 . . 179.9(4)
Ni2 O6 C21 O5 . . 127.8(4)
Ni2 O6 C21 C19 . . -60.2(4)
C20 C19 C21 O5 . . 73.9(5)
C18 C19 C21 O5 . . -110.7(5)
C20 C19 C21 O6 . . -98.5(4)
C18 C19 C21 O6 . . 76.9(5)
Ni2 O7 C22 O8 . . 126.0(4)
Ni2 O7 C22 C18 . . -55.6(4)
C17 C18 C22 O8 . . -18.7(6)
C19 C18 C22 O8 . . 161.0(4)
C17 C18 C22 O7 . . 162.9(4)
C19 C18 C22 O7 . . -17.4(6)
N9 C23 C24 C25 . . -2.9(7)
C23 C24 C25 C26 . . -1.2(7)
C24 C25 C26 C27 . . 2.7(7)
C24 C25 C26 C28 . . -176.4(4)
C25 C26 C27 N9 . . -0.5(6)
C28 C26 C27 N9 . . 178.7(4)
C25 C26 C27 C31 . . 180.0(4)
C28 C26 C27 C31 . . -0.8(6)
C27 C26 C28 C29 . . -0.7(7)
C25 C26 C28 C29 . . 178.4(5)
C26 C28 C29 C30 . . 1.1(7)
C28 C29 C30 C32 . . 179.2(5)
C28 C29 C30 C31 . . 0.0(7)
C32 C30 C31 N10 . . -0.5(6)
C29 C30 C31 N10 . . 178.8(4)
C32 C30 C31 C27 . . 179.2(4)
C29 C30 C31 C27 . . -1.5(6)
N9 C27 C31 N10 . . 2.2(5)
C26 C27 C31 N10 . . -178.3(4)
N9 C27 C31 C30 . . -177.6(4)
C26 C27 C31 C30 . . 1.9(6)
C31 C30 C32 C33 . . 1.7(7)
C29 C30 C32 C33 . . -177.5(5)
C30 C32 C33 C34 . . -1.5(8)
C32 C33 C34 N10 . . 0.1(8)
N11 C35 C36 C37 . . -0.6(8)
C35 C36 C37 C38 . . -0.8(8)
C36 C37 C38 C39 . . 0.8(7)
C36 C37 C38 C40 . . -178.0(5)
C37 C38 C39 N11 . . 0.6(7)
C40 C38 C39 N11 . . 179.5(4)
C37 C38 C39 C43 . . -178.4(4)
C40 C38 C39 C43 . . 0.5(6)
C39 C38 C40 C41 . . -0.9(7)
C37 C38 C40 C41 . . 177.9(5)
C38 C40 C41 C42 . . 1.0(8)
C40 C41 C42 C44 . . -179.9(5)
C40 C41 C42 C43 . . -0.7(7)
C44 C42 C43 N12 . . 1.7(6)
C41 C42 C43 N12 . . -177.5(4)
C44 C42 C43 C39 . . 179.6(4)
C41 C42 C43 C39 . . 0.4(6)
N11 C39 C43 N12 . . -1.3(6)
C38 C39 C43 N12 . . 177.7(4)
N11 C39 C43 C42 . . -179.3(4)
C38 C39 C43 C42 . . -0.3(6)
C43 C42 C44 C45 . . -2.8(7)
C41 C42 C44 C45 . . 176.3(5)
C42 C44 C45 C46 . . 0.1(8)
C44 C45 C46 N12 . . 4.2(7)
Ni3 O9 C47 O10 . . -177.5(3)
Ni3 O9 C47 C48 . . 0.5(6)
O10 C47 C48 C50 . . -135.4(4)
O9 C47 C48 C50 . . 46.4(5)
O10 C47 C48 C49 . . 42.8(5)
O9 C47 C48 C49 . . -135.4(4)
C50 C48 C49 C50 . 2_556 0.1(6)
C47 C48 C49 C50 . 2_556 -178.2(4)
C49 C48 C50 C49 . 2_556 -0.1(6)
C47 C48 C50 C49 . 2_556 178.1(4)
C49 C48 C50 C51 . . -177.9(4)
C47 C48 C50 C51 . . 0.3(6)
Ni3 O11 C51 O12 . . -137.6(3)
Ni3 O11 C51 C50 . . 47.6(5)
C49 C50 C51 O12 2_556 . -66.9(5)
C48 C50 C51 O12 . . 111.0(4)
C49 C50 C51 O11 2_556 . 108.2(4)
C48 C50 C51 O11 . . -73.9(5)
C2 C1 N7 C5 . . -3.7(6)
C2 C1 N7 Ni1 . . 173.8(3)
C4 C5 N7 C1 . . 1.3(6)
C9 C5 N7 C1 . . -177.1(3)
C4 C5 N7 Ni1 . . -176.5(3)
C9 C5 N7 Ni1 . . 5.0(4)
O3 Ni1 N7 C1 . . -7.0(3)
O1W Ni1 N7 C1 . . 86.2(3)
N8 Ni1 N7 C1 . . 178.0(4)
O2W Ni1 N7 C1 . . 166.8(9)
O2 Ni1 N7 C1 . . -94.6(3)
O3 Ni1 N7 C5 . . 170.6(3)
O1W Ni1 N7 C5 . . -96.3(3)
N8 Ni1 N7 C5 . . -4.4(3)
O2W Ni1 N7 C5 . . -15.6(12)
O2 Ni1 N7 C5 . . 83.0(3)
C11 C12 N8 C9 . . -2.0(7)
C11 C12 N8 Ni1 . . 179.0(4)
C8 C9 N8 C12 . . 0.3(6)
C5 C9 N8 C12 . . 179.4(4)
C8 C9 N8 Ni1 . . 179.5(3)
C5 C9 N8 Ni1 . . -1.5(4)
O3 Ni1 N8 C12 . . 131.4(11)
O1W Ni1 N8 C12 . . -89.0(4)
O2W Ni1 N8 C12 . . 0.9(4)
N7 Ni1 N8 C12 . . -177.8(4)
O2 Ni1 N8 C12 . . 83.6(4)
O3 Ni1 N8 C9 . . -47.6(13)
O1W Ni1 N8 C9 . . 92.0(3)
O2W Ni1 N8 C9 . . -178.1(3)
N7 Ni1 N8 C9 . . 3.1(3)
O2 Ni1 N8 C9 . . -95.5(3)
C24 C23 N9 C27 . . 5.0(6)
C24 C23 N9 Ni2 . . -177.0(3)
C26 C27 N9 C23 . . -3.2(6)
C31 C27 N9 C23 . . 176.3(4)
C26 C27 N9 Ni2 . . 178.4(3)
C31 C27 N9 Ni2 . . -2.1(4)
O6 Ni2 N9 C23 . . 6.9(4)
O4W Ni2 N9 C23 . . -85.0(4)
N10 Ni2 N9 C23 . . -176.9(4)
O3W Ni2 N9 C23 . . -157.5(8)
O7 Ni2 N9 C23 . . 95.2(4)
O6 Ni2 N9 C27 . . -174.9(3)
O4W Ni2 N9 C27 . . 93.1(3)
N10 Ni2 N9 C27 . . 1.2(3)
O3W Ni2 N9 C27 . . 20.6(11)
O7 Ni2 N9 C27 . . -86.6(3)
C33 C34 N10 C31 . . 1.1(7)
C33 C34 N10 Ni2 . . -178.4(4)
C30 C31 N10 C34 . . -0.9(6)
C27 C31 N10 C34 . . 179.4(4)
C30 C31 N10 Ni2 . . 178.7(3)
C27 C31 N10 Ni2 . . -1.0(5)
O6 Ni2 N10 C34 . . -132.4(14)
O4W Ni2 N10 C34 . . 93.3(4)
O3W Ni2 N10 C34 . . 1.9(4)
N9 Ni2 N10 C34 . . 179.5(4)
O7 Ni2 N10 C34 . . -79.1(4)
O6 Ni2 N10 C31 . . 48.1(16)
O4W Ni2 N10 C31 . . -86.3(3)
O3W Ni2 N10 C31 . . -177.7(3)
N9 Ni2 N10 C31 . . -0.1(3)
O7 Ni2 N10 C31 . . 101.3(3)
C36 C35 N11 C39 . . 1.9(7)
C36 C35 N11 Ni3 . . -175.3(4)
C38 C39 N11 C35 . . -2.0(6)
C43 C39 N11 C35 . . 177.0(4)
C38 C39 N11 Ni3 . . 175.7(3)
C43 C39 N11 Ni3 . . -5.3(5)
O11 Ni3 N11 C35 . . 167.8(11)
O9 Ni3 N11 C35 . . 88.1(4)
O5W Ni3 N11 C35 . . 2.5(4)
O6W Ni3 N11 C35 . . -82.5(4)
N12 Ni3 N11 C35 . . -175.7(4)
O11 Ni3 N11 C39 . . -9.6(15)
O9 Ni3 N11 C39 . . -89.3(3)
O5W Ni3 N11 C39 . . -174.8(3)
O6W Ni3 N11 C39 . . 100.2(3)
N12 Ni3 N11 C39 . . 6.9(3)
C45 C46 N12 C43 . . -5.2(6)
C45 C46 N12 Ni3 . . 171.3(3)
C42 C43 N12 C46 . . 2.2(6)
C39 C43 N12 C46 . . -175.7(4)
C42 C43 N12 Ni3 . . -174.9(3)
C39 C43 N12 Ni3 . . 7.2(4)
O11 Ni3 N12 C46 . . -5.9(4)
O9 Ni3 N12 C46 . . -96.1(4)
O5W Ni3 N12 C46 . . 159.5(11)
O6W Ni3 N12 C46 . . 86.3(4)
N11 Ni3 N12 C46 . . 175.7(4)
O11 Ni3 N12 C43 . . 170.7(3)
O9 Ni3 N12 C43 . . 80.6(3)
O5W Ni3 N12 C43 . . -23.8(13)
O6W Ni3 N12 C43 . . -97.0(3)
N11 Ni3 N12 C43 . . -7.6(3)
